data_2012407
loop_
_publ_author_name
'McMullen, Sarah E.'
'Hagen, Karl S.'

_publ_section_title
;
 <i>trans</i>-Bis(benzoato-<i>O</i>)tetrakis(methanol-<i>O</i>)iron(II):
 ligand bulk is not structure-determining
;
_journal_issue 1
_journal_name_full 'Acta Crystallographica Section C'
_journal_page_first m48
_journal_page_last m49
_journal_paper_doi 10.1107/S010827010101873X
_journal_volume 58
_journal_year 2002
_chemical_formula_iupac '[Fe (C7 H5 O2)2 (C H4 O)4]'
_chemical_formula_moiety 'C18 H26 Fe O8'
_chemical_formula_sum 'C18 H26 Fe O8'
_chemical_formula_weight 426.24
_chemical_name_systematic
;
trans-Bis(benzoato-O)tetrakis(methanol-O)iron(II)
;
_space_group_IT_number 14
_symmetry_cell_setting monoclinic
_symmetry_space_group_name_Hall '-P 2ybc'
_symmetry_space_group_name_H-M 'P 1 21/c 1'
_atom_sites_solution_hydrogens geom
_atom_sites_solution_primary direct
_atom_sites_solution_secondary difmap
_cell_angle_alpha 90
_cell_angle_beta 101.450(10)
_cell_angle_gamma 90
_cell_formula_units_Z 2
_cell_length_a 9.8630(10)
_cell_length_b 12.065(2)
_cell_length_c 8.6050(10)
_cell_measurement_reflns_used 9801
_cell_measurement_temperature 100(2)
_cell_measurement_theta_max 32.9
_cell_measurement_theta_min 2.7
_cell_volume 1003.6(2)
_computing_cell_refinement 'SMART and SAINT (Bruker, 2000)'
_computing_data_collection 'SMART (Bruker, 2001)'
_computing_data_reduction SAINT
_computing_molecular_graphics 'SHELXTL (Bruker, 1997)'
_computing_publication_material SHELXTL
_computing_structure_refinement 'SHELXL97 (Sheldrick, 1997)'
_computing_structure_solution 'SHELXS97 (Sheldrick, 1990)'
_diffrn_ambient_temperature 100(2)
_diffrn_detector_area_resol_mean 8.333
_diffrn_measured_fraction_theta_full 1.000
_diffrn_measured_fraction_theta_max 1.000
_diffrn_measurement_device_type 'Bruker SMART-APEX CCD on D8 diffractometer'
_diffrn_measurement_method \w
_diffrn_radiation_monochromator graphite
_diffrn_radiation_source 'fine-focus sealed tube'
_diffrn_radiation_type MoK\a
_diffrn_radiation_wavelength .71073
_diffrn_reflns_av_R_equivalents .022
_diffrn_reflns_av_sigmaI/netI .015
_diffrn_reflns_limit_h_max 13
_diffrn_reflns_limit_h_min -13
_diffrn_reflns_limit_k_max 16
_diffrn_reflns_limit_k_min -16
_diffrn_reflns_limit_l_max 12
_diffrn_reflns_limit_l_min -12
_diffrn_reflns_number 11390
_diffrn_reflns_theta_full 30.00
_diffrn_reflns_theta_max 30.00
_diffrn_reflns_theta_min 2.11
_diffrn_standards_decay_% <2
_diffrn_standards_number 0
_exptl_absorpt_coefficient_mu .792
_exptl_absorpt_correction_T_max .89
_exptl_absorpt_correction_T_min .79
_exptl_absorpt_correction_type multi-scan
_exptl_absorpt_process_details '(SADABS; Blessing, 1995; Sheldrick, 2001)'
_exptl_crystal_colour colourless
_exptl_crystal_density_diffrn 1.411
_exptl_crystal_density_meas ?
_exptl_crystal_density_method 'not measured'
_exptl_crystal_description block
_exptl_crystal_F_000 448
_exptl_crystal_size_max .40
_exptl_crystal_size_mid .25
_exptl_crystal_size_min .15
_refine_diff_density_max .58
_refine_diff_density_min -.21
_refine_ls_extinction_method none
_refine_ls_goodness_of_fit_ref 1.078
_refine_ls_hydrogen_treatment refall
_refine_ls_matrix_type full
_refine_ls_number_parameters 176
_refine_ls_number_reflns 2922
_refine_ls_number_restraints 0
_refine_ls_restrained_S_all 1.078
_refine_ls_R_factor_all .029
_refine_ls_R_factor_gt .027
_refine_ls_shift/su_max .001
_refine_ls_shift/su_mean .000
_refine_ls_structure_factor_coef Fsqd
_refine_ls_weighting_details 'calc w = 1/[\s^2^(Fo^2^)+(0.0495P)^2^+0.2157P] where P=(Fo^2^+2Fc^2^)/3'
_refine_ls_weighting_scheme calc
_refine_ls_wR_factor_gt .077
_refine_ls_wR_factor_ref .078
_reflns_number_gt 2731
_reflns_number_total 2922
_reflns_threshold_expression I>2\s(I)
_cod_data_source_file bk1620.cif
_cod_data_source_block I
_cod_depositor_comments
;
The following automatic conversions were performed:
'_symmetry_cell_setting' value 'Monoclinic' changed to 'monoclinic'
according to '/home/saulius/struct/CIF-dictionaries/cif_core.dic'
dictionary named 'cif_core.dic' version 2.4.1 from 2010-06-29.

Automatic conversion script
Id: cif_fix_enum 1527 2010-12-29 10:47:43Z saulius 

The following automatic conversions were performed:

'_symmetry_cell_setting' value 'Monoclinic' changed to 'monoclinic'
according to /home/saulius/struct/CIF-dictionaries/cif_core.dic
dictionary named 'cif_core.dic' version 2.4.1 from 2010-06-29.

Automatic conversion script
Id: cif_fix_values 1715 2011-07-08 13:25:40Z adriana 

The following automatic conversions were performed:

'_exptl_crystal_density_meas' value 'not measured' was changed to '?'
- the value is perceived as not measured.

Automatic conversion script
Id: cif_fix_values 3008 2015-01-20 13:52:24Z robertas 
;
_cod_original_cell_volume 1003.5(3)
_cod_original_sg_symbol_H-M 'P 21/c'
_cod_database_code 2012407
_cod_database_fobs_code 2012407

loop_
_symmetry_equiv_pos_as_xyz
'x, y, z'
'-x, y+1/2, -z+1/2'
'-x, -y, -z'
'x, -y-1/2, z-1/2'

loop_
_atom_site_label
_atom_site_fract_x
_atom_site_fract_y
_atom_site_fract_z
_atom_site_U_iso_or_equiv
_atom_site_adp_type
_atom_site_calc_flag
_atom_site_refinement_flags
_atom_site_occupancy
_atom_site_disorder_assembly
_atom_site_disorder_group
_atom_site_type_symbol
Fe1 .5000 .0000 .5000 .01320(7) Uani d S 1 . . Fe
O1 .67049(7) .04085(6) .40014(9) .01874(15) Uani d . 1 . . O
O2 .60217(8) .19438(6) .26267(9) .02054(15) Uani d . 1 . . O
O3 .39268(8) .14316(6) .39495(9) .01811(15) Uani d . 1 . . O
H1 .4489(18) .1732(14) .349(2) .034(4) Uiso d . 1 . . H
O4 .59133(8) .09086(6) .70638(8) .02078(16) Uani d . 1 . . O
H2 .5979(17) .1587(15) .7091(19) .031(4) Uiso d . 1 . . H
C1 .68961(10) .11862(8) .30922(11) .01524(17) Uani d . 1 . . C
C2 .82386(10) .11968(8) .25182(11) .01584(17) Uani d . 1 . . C
C3 .92079(11) .03605(10) .29936(13) .0228(2) Uani d . 1 . . C
H3 .9015(19) -.0227(14) .366(2) .030(4) Uiso d . 1 . . H
C4 1.04542(12) .03587(12) .24770(16) .0305(3) Uani d . 1 . . C
H4 1.113(2) -.0209(16) .279(2) .041(5) Uiso d . 1 . . H
C5 1.07343(12) .11922(11) .14676(15) .0296(2) Uani d . 1 . . C
H5 1.1585(18) .1194(15) .111(2) .038(4) Uiso d . 1 . . H
C6 .97772(11) .20244(10) .09859(13) .0254(2) Uani d . 1 . . C
H6 .9944(16) .2597(17) .032(2) .037(5) Uiso d . 1 . . H
C7 .85335(10) .20335(9) .15155(12) .02016(19) Uani d . 1 . . C
H7 .7864(16) .2600(14) .1187(18) .029(4) Uiso d . 1 . . H
C8 .31935(11) .22182(9) .47091(14) .0230(2) Uani d . 1 . . C
H8B .3826(18) .2680(14) .5435(19) .033(4) Uiso d . 1 . . H
H8A .2596(17) .2673(15) .3905(19) .034(4) Uiso d . 1 . . H
H8C .2617(18) .1824(15) .533(2) .039(4) Uiso d . 1 . . H
C9 .59115(19) .05311(10) .86254(14) .0345(3) Uani d . 1 . . C
H9B .525(3) .083(3) .898(4) .102(10) Uiso d . 1 . . H
H9A .656(3) .081(2) .933(3) .074(7) Uiso d . 1 . . H
H9C .586(2) -.0266(18) .864(2) .040(5) Uiso d . 1 . . H

loop_
_atom_site_aniso_label
_atom_site_aniso_U_11
_atom_site_aniso_U_22
_atom_site_aniso_U_33
_atom_site_aniso_U_12
_atom_site_aniso_U_13
_atom_site_aniso_U_23
Fe1 .01604(11) .00979(11) .01447(11) .00015(6) .00472(7) .00021(5)
O1 .0199(3) .0169(3) .0207(3) .0017(3) .0073(3) .0052(3)
O2 .0214(3) .0155(3) .0263(4) .0029(3) .0086(3) .0057(3)
O3 .0208(3) .0136(3) .0215(3) .0028(2) .0080(3) .0016(2)
O4 .0326(4) .0135(3) .0164(3) -.0041(3) .0054(3) -.0015(2)
C1 .0175(4) .0134(4) .0149(4) -.0016(3) .0036(3) -.0009(3)
C2 .0159(4) .0166(4) .0149(4) -.0020(3) .0029(3) .0002(3)
C3 .0206(5) .0231(5) .0259(5) .0024(4) .0072(4) .0082(4)
C4 .0208(5) .0343(6) .0385(6) .0078(5) .0108(4) .0142(5)
C5 .0190(5) .0377(6) .0342(6) .0007(4) .0101(4) .0104(5)
C6 .0212(5) .0298(6) .0260(5) -.0035(4) .0072(4) .0097(4)
C7 .0185(4) .0201(5) .0219(4) -.0013(3) .0038(3) .0050(3)
C8 .0240(5) .0178(5) .0284(5) .0051(4) .0082(4) -.0021(4)
C9 .0677(9) .0194(5) .0161(5) -.0048(5) .0077(5) -.0009(4)

loop_
_atom_type_symbol
_atom_type_description
_atom_type_scat_dispersion_real
_atom_type_scat_dispersion_imag
_atom_type_scat_source
C C .0033 .0016 'International Tables Vol C Tables 4.2.6.8 and 6.1.1.4'
H H .0000 .0000 'International Tables Vol C Tables 4.2.6.8 and 6.1.1.4'
O O .0106 .0060 'International Tables Vol C Tables 4.2.6.8 and 6.1.1.4'
Fe Fe .3463 .8444 'International Tables Vol C Tables 4.2.6.8 and 6.1.1.4'

loop_
_geom_angle_atom_site_label_1
_geom_angle_atom_site_label_2
_geom_angle_atom_site_label_3
_geom_angle_site_symmetry_1
_geom_angle_site_symmetry_3
_geom_angle
O1 Fe1 O1 . 3_656 180.00(2)
O1 Fe1 O4 . . 88.84(3)
O1 Fe1 O4 3_656 . 91.16(3)
O1 Fe1 O4 . 3_656 91.16(3)
O1 Fe1 O4 3_656 3_656 88.84(3)
O4 Fe1 O4 . 3_656 180.0
O1 Fe1 O3 . 3_656 89.61(3)
O1 Fe1 O3 3_656 3_656 90.39(3)
O4 Fe1 O3 . 3_656 88.35(3)
O4 Fe1 O3 3_656 3_656 91.65(3)
O1 Fe1 O3 . . 90.39(3)
O1 Fe1 O3 3_656 . 89.61(3)
O4 Fe1 O3 . . 91.65(3)
O4 Fe1 O3 3_656 . 88.35(3)
O3 Fe1 O3 3_656 . 180.0
C1 O1 Fe1 . . 131.44(6)
C8 O3 Fe1 . . 126.78(6)
C8 O3 H1 . . 112.0(10)
Fe1 O3 H1 . . 104.0(10)
C9 O4 Fe1 . . 123.01(7)
C9 O4 H2 . . 108.0(10)
Fe1 O4 H2 . . 124.0(10)
O1 C1 O2 . . 123.91(9)
O1 C1 C2 . . 117.44(8)
O2 C1 C2 . . 118.65(8)
C3 C2 C7 . . 119.34(9)
C3 C2 C1 . . 119.68(9)
C7 C2 C1 . . 120.99(9)
C4 C3 C2 . . 120.40(10)
C4 C3 H3 . . 119.0(10)
C2 C3 H3 . . 121.0(10)
C3 C4 C5 . . 119.80(10)
C3 C4 H4 . . 121.0(10)
C5 C4 H4 . . 119.0(10)
C6 C5 C4 . . 120.20(10)
C6 C5 H5 . . 120.0(10)
C4 C5 H5 . . 120.0(10)
C5 C6 C7 . . 120.10(10)
C5 C6 H6 . . 122.0(10)
C7 C6 H6 . . 118.0(10)
C6 C7 C2 . . 120.20(10)
C6 C7 H7 . . 120.8(9)
C2 C7 H7 . . 119.0(9)
O3 C8 H8B . . 111.0(10)
O3 C8 H8A . . 110.0(10)
H8B C8 H8A . . 111.0(10)
O3 C8 H8C . . 109.0(10)
H8B C8 H8C . . 107.0(10)
H8A C8 H8C . . 109.0(10)
O4 C9 H9B . . 110(2)
O4 C9 H9A . . 114(2)
H9B C9 H9A . . 96(2)
O4 C9 H9C . . 110.0(10)
H9B C9 H9C . . 112(2)
H9A C9 H9C . . 115(2)

loop_
_geom_bond_atom_site_label_1
_geom_bond_atom_site_label_2
_geom_bond_site_symmetry_2
_geom_bond_distance
_geom_bond_publ_flag
Fe1 O1 . 2.0933(7) ?
Fe1 O1 3_656 2.0933(7) ?
Fe1 O4 . 2.1288(8) ?
Fe1 O4 3_656 2.1288(8) ?
Fe1 O3 3_656 2.1310(7) ?
Fe1 O3 . 2.1310(7) ?
O1 C1 . 1.2600(10) ?
O2 C1 . 1.2660(10) ?
O3 C8 . 1.4280(10) ?
O3 H1 . .82(2) ?
O4 C9 . 1.4190(10) ?
O4 H2 . .82(2) ?
C1 C2 . 1.5020(10) ?
C2 C3 . 1.3940(10) ?
C2 C7 . 1.3960(10) ?
C3 C4 . 1.388(2) ?
C3 H3 . .95(2) ?
C4 C5 . 1.392(2) ?
C4 H4 . .95(2) ?
C5 C6 . 1.384(2) ?
C5 H5 . .95(2) ?
C6 C7 . 1.391(2) ?
C6 H6 . .93(2) ?
C7 H7 . .95(2) ?
C8 H8B . .97(2) ?
C8 H8A . .98(2) ?
C8 H8C . .98(2) ?
C9 H9B . .86(3) ?
C9 H9A . .86(3) ?
C9 H9C . .96(2) ?

loop_
_geom_hbond_atom_site_label_D
_geom_hbond_atom_site_label_H
_geom_hbond_atom_site_label_A
_geom_hbond_site_symmetry_A
_geom_hbond_distance_DH
_geom_hbond_distance_HA
_geom_hbond_distance_DA
_geom_hbond_angle_DHA
O3 H1 O2 . .82(2) 1.83(2) 2.6230(10) 161(2)
O4 H2 O2 4_566 .82(2) 1.83(2) 2.6340(10) 166(2)

loop_
_geom_torsion_atom_site_label_1
_geom_torsion_atom_site_label_2
_geom_torsion_atom_site_label_3
_geom_torsion_atom_site_label_4
_geom_torsion_site_symmetry_1
_geom_torsion
O4 Fe1 O1 C1 . -94.37(9)
O4 Fe1 O1 C1 3_656 85.63(9)
O3 Fe1 O1 C1 3_656 177.27(9)
O3 Fe1 O1 C1 . -2.73(9)
O1 Fe1 O3 C8 . -133.21(8)
O1 Fe1 O3 C8 3_656 46.79(8)
O4 Fe1 O3 C8 . -44.36(8)
O4 Fe1 O3 C8 3_656 135.64(8)
O1 Fe1 O4 C9 . -138.40(10)
O1 Fe1 O4 C9 3_656 41.60(10)
O3 Fe1 O4 C9 3_656 -48.80(10)
O3 Fe1 O4 C9 . 131.20(10)
Fe1 O1 C1 O2 . 2.6(2)
Fe1 O1 C1 C2 . -176.55(6)
O1 C1 C2 C3 . .30(10)
O2 C1 C2 C3 . -178.92(9)
O1 C1 C2 C7 . -179.62(9)
O2 C1 C2 C7 . 1.20(10)
C7 C2 C3 C4 . .0(2)
C1 C2 C3 C4 . -179.90(10)
C2 C3 C4 C5 . -.5(2)
C3 C4 C5 C6 . .3(2)
C4 C5 C6 C7 . .3(2)
C5 C6 C7 C2 . -.8(2)
C3 C2 C7 C6 . .6(2)
C1 C2 C7 C6 . -179.47(9)
